data_7207324
loop_
_publ_author_name
'Liu, Guang-Xiang'
'Xu, Heng'
'Zhou, Hong'
'Nishihara, Sadafumi'
'Ren, Xiao-Ming'

_publ_section_title
;
 Temperature-induced assembly of MOF polymorphs: Syntheses, structures and
 physical properties
;
_journal_issue 5
_journal_name_full CrystEngComm
_journal_page_first 1856
_journal_paper_doi 10.1039/c1ce05369h
_journal_volume 14
_journal_year 2012
_chemical_formula_moiety 'C29 H27 Br Co N6 O4, H2 O'
_chemical_formula_sum 'C29 H29 Br Co N6 O5'
_chemical_formula_weight 680.42
_chemical_name_systematic
;
?
;
_space_group_IT_number 33
_symmetry_cell_setting orthorhombic
_symmetry_space_group_name_Hall 'P 2c -2n'
_symmetry_space_group_name_H-M 'P n a 21'
_atom_sites_solution_hydrogens geom
_atom_sites_solution_primary direct
_atom_sites_solution_secondary difmap
_audit_creation_method SHELXL-97
_cell_angle_alpha 90.00
_cell_angle_beta 90.00
_cell_angle_gamma 90.00
_cell_formula_units_Z 4
_cell_length_a 19.390(4)
_cell_length_b 11.906(3)
_cell_length_c 12.766(3)
_cell_measurement_reflns_used 4121
_cell_measurement_temperature 293(2)
_cell_measurement_theta_max 23.01
_cell_measurement_theta_min 2.34
_cell_volume 2947.1(12)
_computing_cell_refinement SMART
_computing_data_collection 'SMART (Bruker, 2000)'
_computing_data_reduction 'SAINT (Bruker, 2000)'
_computing_molecular_graphics SHELXTL
_computing_publication_material SHELXTL
_computing_structure_refinement SHELXTL
_computing_structure_solution 'SHELXTL (Bruker, 2000)'
_diffrn_ambient_temperature 293(2)
_diffrn_measured_fraction_theta_full 0.999
_diffrn_measured_fraction_theta_max 0.999
_diffrn_measurement_device_type 'Bruker Smart Aepex CCD area detector'
_diffrn_measurement_method 'phi and omega scans'
_diffrn_radiation_monochromator graphite
_diffrn_radiation_source 'sealed tube'
_diffrn_radiation_type MoK\a
_diffrn_radiation_wavelength 0.71073
_diffrn_reflns_av_R_equivalents 0.0869
_diffrn_reflns_av_sigmaI/netI 0.0699
_diffrn_reflns_limit_h_max 22
_diffrn_reflns_limit_h_min -23
_diffrn_reflns_limit_k_max 14
_diffrn_reflns_limit_k_min -12
_diffrn_reflns_limit_l_max 12
_diffrn_reflns_limit_l_min -15
_diffrn_reflns_number 14154
_diffrn_reflns_theta_full 25.05
_diffrn_reflns_theta_max 25.05
_diffrn_reflns_theta_min 2.01
_exptl_absorpt_coefficient_mu 1.987
_exptl_absorpt_correction_T_max 0.7822
_exptl_absorpt_correction_T_min 0.6261
_exptl_absorpt_correction_type multi-scan
_exptl_absorpt_process_details 'SADABS(Bruker, 2000)'
_exptl_crystal_colour purple
_exptl_crystal_density_diffrn 1.533
_exptl_crystal_density_method 'not measured'
_exptl_crystal_description block
_exptl_crystal_F_000 1388
_exptl_crystal_size_max 0.26
_exptl_crystal_size_mid 0.22
_exptl_crystal_size_min 0.13
_refine_diff_density_max 0.434
_refine_diff_density_min -0.634
_refine_diff_density_rms 0.090
_refine_ls_abs_structure_details 'Flack H D (1983), Acta Cryst. A39, 876-881'
_refine_ls_abs_structure_Flack 0.08(14)
_refine_ls_extinction_method none
_refine_ls_goodness_of_fit_ref 1.009
_refine_ls_hydrogen_treatment mixed
_refine_ls_matrix_type full
_refine_ls_number_parameters 391
_refine_ls_number_reflns 4734
_refine_ls_number_restraints 3
_refine_ls_restrained_S_all 1.009
_refine_ls_R_factor_all 0.0663
_refine_ls_R_factor_gt 0.0512
_refine_ls_shift/su_max 0.000
_refine_ls_shift/su_mean 0.000
_refine_ls_structure_factor_coef Fsqd
_refine_ls_weighting_details 'calc w=1/[\s^2^(Fo^2^)+(0.0712P)^2^+0.0000P] where P=(Fo^2^+2Fc^2^)/3'
_refine_ls_weighting_scheme calc
_refine_ls_wR_factor_gt 0.1233
_refine_ls_wR_factor_ref 0.1300
_reflns_number_gt 3633
_reflns_number_total 4734
_reflns_threshold_expression >2sigma(I)
_cod_data_source_file c1ce05369h.txt
_cod_data_source_block cec1
_cod_depositor_comments
;
The following automatic conversions were performed:

'_symmetry_cell_setting' value 'Orthorhombic' changed to
'orthorhombic' according to
/home/saulius/struct/CIF-dictionaries/cif_core.dic dictionary named
'cif_core.dic' version 2.4.1 from 2010-06-29.

Automatic conversion script
Id: cif_fix_values 1715 2011-07-08 13:25:40Z adriana 
;
_cod_original_cell_volume 2947.2(12)
_cod_database_code 7207324

loop_
_symmetry_equiv_pos_as_xyz
'x, y, z'
'-x, -y, z+1/2'
'x+1/2, -y+1/2, z'
'-x+1/2, y+1/2, z+1/2'

loop_
_atom_site_label
_atom_site_type_symbol
_atom_site_fract_x
_atom_site_fract_y
_atom_site_fract_z
_atom_site_U_iso_or_equiv
_atom_site_adp_type
_atom_site_occupancy
_atom_site_symmetry_multiplicity
_atom_site_calc_flag
_atom_site_refinement_flags
Co1 Co 0.40732(3) 0.87179(5) 0.78400(5) 0.03645(19) Uani 1 1 d .
N1 N 0.4164(2) 0.7315(4) 0.6842(4) 0.0426(12) Uani 1 1 d .
N2 N 0.4079(2) 0.5603(4) 0.6209(4) 0.0378(11) Uani 1 1 d .
N3 N 0.0120(2) 0.5837(3) 0.7736(4) 0.0398(10) Uani 1 1 d .
N4 N 0.1021(2) 0.4789(4) 0.7359(4) 0.0394(10) Uani 1 1 d .
N5 N 0.3936(2) 0.0139(4) 0.8841(4) 0.0409(11) Uani 1 1 d .
N6 N 0.3573(2) 0.1733(4) 0.9494(3) 0.0392(10) Uani 1 1 d .
O1 O 0.3029(3) 0.7823(4) 0.8590(4) 0.0699(13) Uani 1 1 d .
O2 O 0.4083(2) 0.7654(4) 0.9169(4) 0.0641(13) Uani 1 1 d .
O3 O 0.1127(3) 0.5860(7) 1.0600(7) 0.127(3) Uani 1 1 d .
O4 O 0.1416(2) 0.4537(4) 1.1691(4) 0.0617(12) Uani 1 1 d .
O1W O 0.9955(4) 0.2721(5) 0.5803(6) 0.0937(18) Uani 1 1 d D
Br1 Br 0.41377(4) 0.45493(8) 1.22514(9) 0.0903(3) Uani 1 1 d .
C1 C 0.4385(3) 0.7303(5) 0.5851(5) 0.0517(16) Uani 1 1 d .
H1 H 0.4548 0.7927 0.5490 0.062 Uiso 1 1 calc R
C2 C 0.4340(3) 0.6265(6) 0.5448(5) 0.0541(16) Uani 1 1 d .
H2 H 0.4465 0.6044 0.4775 0.065 Uiso 1 1 calc R
C3 C 0.3984(3) 0.6260(5) 0.7036(5) 0.0459(14) Uani 1 1 d .
H3 H 0.3813 0.6011 0.7675 0.055 Uiso 1 1 calc R
C4 C 0.0716(3) 0.6401(5) 0.7992(5) 0.0500(16) Uani 1 1 d .
H4 H 0.0734 0.7113 0.8291 0.060 Uiso 1 1 calc R
C5 C 0.1266(3) 0.5774(5) 0.7748(5) 0.0493(14) Uani 1 1 d .
H5 H 0.1726 0.5974 0.7829 0.059 Uiso 1 1 calc R
C6 C 0.0334(3) 0.4870(4) 0.7340(5) 0.0397(12) Uani 1 1 d .
H6 H 0.0042 0.4316 0.7081 0.048 Uiso 1 1 calc R
C7 C 0.4307(3) 0.0386(5) 0.9700(5) 0.0497(15) Uani 1 1 d .
H7 H 0.4663 -0.0053 0.9964 0.060 Uiso 1 1 calc R
C8 C 0.4087(3) 0.1364(5) 1.0126(5) 0.0467(15) Uani 1 1 d .
H8 H 0.4253 0.1711 1.0728 0.056 Uiso 1 1 calc R
C9 C 0.3489(3) 0.0974(5) 0.8732(4) 0.0397(13) Uani 1 1 d .
H9 H 0.3162 0.1024 0.8200 0.048 Uiso 1 1 calc R
C10 C 0.3937(3) 0.4393(5) 0.6148(5) 0.0450(14) Uani 1 1 d .
H10A H 0.4354 0.3980 0.6315 0.054 Uiso 1 1 calc R
H10B H 0.3803 0.4201 0.5438 0.054 Uiso 1 1 calc R
C11 C 0.2520(3) 0.4735(5) 0.5556(5) 0.0552(16) Uani 1 1 d .
H11A H 0.2512 0.4176 0.5015 0.083 Uiso 1 1 calc R
H11B H 0.2866 0.5286 0.5399 0.083 Uiso 1 1 calc R
H11C H 0.2077 0.5093 0.5597 0.083 Uiso 1 1 calc R
C12 C 0.1419(3) 0.3846(5) 0.6897(5) 0.0489(15) Uani 1 1 d .
H12A H 0.1413 0.3918 0.6140 0.059 Uiso 1 1 calc R
H12B H 0.1194 0.3145 0.7076 0.059 Uiso 1 1 calc R
C13 C 0.1744(3) 0.2952(7) 0.8963(6) 0.076(2) Uani 1 1 d .
H13A H 0.1874 0.2247 0.9271 0.114 Uiso 1 1 calc R
H13B H 0.1328 0.2856 0.8564 0.114 Uiso 1 1 calc R
H13C H 0.1667 0.3495 0.9507 0.114 Uiso 1 1 calc R
C14 C 0.3189(4) 0.2794(5) 0.9612(5) 0.0516(15) Uani 1 1 d .
H14A H 0.3467 0.3327 1.0002 0.062 Uiso 1 1 calc R
H14B H 0.2770 0.2657 1.0009 0.062 Uiso 1 1 calc R
C15 C 0.4282(3) 0.3565(6) 0.8243(6) 0.064(2) Uani 1 1 d .
H15A H 0.4456 0.2820 0.8129 0.095 Uiso 1 1 calc R
H15B H 0.4307 0.3742 0.8975 0.095 Uiso 1 1 calc R
H15C H 0.4555 0.4092 0.7853 0.095 Uiso 1 1 calc R
C16 C 0.3369(3) 0.4052(4) 0.6896(4) 0.0399(13) Uani 1 1 d .
C17 C 0.2684(3) 0.4183(4) 0.6594(5) 0.0409(13) Uani 1 1 d .
C18 C 0.2156(3) 0.3802(4) 0.7263(5) 0.0432(14) Uani 1 1 d .
C19 C 0.2316(3) 0.3359(5) 0.8249(5) 0.0464(14) Uani 1 1 d .
C20 C 0.3005(3) 0.3290(4) 0.8563(4) 0.0419(13) Uani 1 1 d .
C21 C 0.3537(2) 0.3628(4) 0.7880(5) 0.0409(12) Uani 1 1 d .
C22 C 0.3445(4) 0.7418(5) 0.9203(5) 0.0507(16) Uani 1 1 d .
C23 C 0.3211(3) 0.6580(5) 1.0025(5) 0.0430(13) Uani 1 1 d .
C24 C 0.3695(3) 0.6047(5) 1.0652(5) 0.0483(15) Uani 1 1 d .
H24 H 0.4163 0.6193 1.0565 0.058 Uiso 1 1 calc R
C25 C 0.3474(3) 0.5295(4) 1.1406(5) 0.0476(15) Uani 1 1 d .
C26 C 0.2791(3) 0.5042(4) 1.1542(4) 0.0380(13) Uani 1 1 d .
H26 H 0.2656 0.4518 1.2042 0.046 Uiso 1 1 calc R
C27 C 0.2303(3) 0.5578(4) 1.0925(4) 0.0408(13) Uani 1 1 d .
C28 C 0.2520(3) 0.6346(4) 1.0164(4) 0.0429(14) Uani 1 1 d .
H28 H 0.2194 0.6705 0.9747 0.051 Uiso 1 1 calc R
C29 C 0.1543(3) 0.5305(5) 1.1087(5) 0.0512(16) Uani 1 1 d .
H1WA H 0.962(2) 0.318(4) 0.569(5) 0.05(2) Uiso 1 1 d D
H1WB H 0.995(3) 0.240(5) 0.518(3) 0.06(2) Uiso 1 1 d D

loop_
_atom_site_aniso_label
_atom_site_aniso_U_11
_atom_site_aniso_U_22
_atom_site_aniso_U_33
_atom_site_aniso_U_23
_atom_site_aniso_U_13
_atom_site_aniso_U_12
Co1 0.0343(3) 0.0314(4) 0.0436(4) 0.0065(4) 0.0012(4) -0.0020(3)
N1 0.044(3) 0.040(3) 0.044(3) 0.005(2) 0.001(2) -0.005(2)
N2 0.038(3) 0.038(3) 0.036(3) 0.000(2) 0.008(2) -0.002(2)
N3 0.037(2) 0.032(2) 0.050(3) 0.001(2) 0.004(2) 0.0022(19)
N4 0.036(2) 0.036(3) 0.046(3) -0.006(2) -0.002(2) 0.0027(19)
N5 0.046(3) 0.037(3) 0.040(3) 0.004(2) 0.003(2) 0.001(2)
N6 0.046(3) 0.036(3) 0.035(3) -0.002(2) 0.000(2) 0.000(2)
O1 0.094(4) 0.052(3) 0.064(3) 0.019(2) 0.017(3) 0.003(3)
O2 0.088(4) 0.052(3) 0.053(3) 0.004(2) 0.020(2) -0.028(2)
O3 0.045(3) 0.190(7) 0.148(6) 0.093(6) -0.002(4) 0.009(4)
O4 0.061(3) 0.059(3) 0.065(3) 0.011(2) 0.017(2) -0.017(2)
O1W 0.091(4) 0.064(4) 0.126(6) 0.009(4) 0.016(4) 0.000(3)
Br1 0.0548(4) 0.0951(7) 0.1212(7) 0.0452(6) -0.0150(5) 0.0007(4)
C1 0.055(4) 0.047(4) 0.053(4) 0.012(3) 0.006(3) -0.018(3)
C2 0.057(4) 0.060(4) 0.045(4) 0.002(3) 0.007(3) -0.005(3)
C3 0.058(4) 0.037(3) 0.042(3) 0.001(3) 0.012(3) -0.004(3)
C4 0.051(3) 0.038(3) 0.061(4) -0.020(3) -0.005(3) -0.002(3)
C5 0.031(3) 0.053(3) 0.064(4) -0.009(3) -0.007(3) 0.000(3)
C6 0.034(3) 0.035(3) 0.050(3) -0.002(3) -0.001(3) -0.002(2)
C7 0.052(4) 0.042(3) 0.056(4) 0.007(3) -0.005(3) 0.006(3)
C8 0.052(4) 0.048(4) 0.041(4) 0.006(3) -0.002(3) -0.003(3)
C9 0.038(3) 0.042(3) 0.040(3) 0.003(3) 0.001(2) 0.001(3)
C10 0.048(3) 0.033(3) 0.053(4) -0.010(3) 0.011(3) 0.004(3)
C11 0.052(4) 0.062(4) 0.051(4) 0.004(3) -0.010(3) 0.002(3)
C12 0.038(3) 0.041(3) 0.068(4) -0.012(3) 0.003(3) 0.009(2)
C13 0.052(4) 0.085(5) 0.091(6) 0.028(5) 0.015(4) 0.005(4)
C14 0.069(4) 0.043(3) 0.043(4) 0.000(3) 0.000(3) 0.015(3)
C15 0.051(4) 0.055(4) 0.085(6) 0.013(4) -0.013(3) 0.002(3)
C16 0.038(3) 0.027(3) 0.054(4) -0.008(3) -0.001(3) 0.003(2)
C17 0.047(3) 0.025(3) 0.051(3) -0.006(3) -0.002(3) 0.008(2)
C18 0.043(3) 0.027(3) 0.060(4) -0.011(3) 0.001(3) 0.006(2)
C19 0.043(3) 0.034(3) 0.062(4) 0.000(3) 0.005(3) 0.005(3)
C20 0.052(3) 0.024(3) 0.050(3) -0.003(3) -0.003(3) 0.006(2)
C21 0.040(3) 0.029(3) 0.054(3) -0.009(3) -0.001(3) 0.003(2)
C22 0.075(4) 0.033(3) 0.044(4) -0.004(3) 0.024(4) -0.010(3)
C23 0.061(3) 0.032(3) 0.037(3) 0.001(2) 0.014(3) -0.005(3)
C24 0.042(3) 0.039(3) 0.063(4) -0.003(3) 0.011(3) -0.007(3)
C25 0.052(4) 0.034(3) 0.056(4) 0.010(3) -0.001(3) 0.001(3)
C26 0.045(3) 0.029(3) 0.041(3) 0.005(2) 0.005(2) -0.005(2)
C27 0.051(3) 0.035(3) 0.036(3) 0.001(2) 0.003(3) 0.000(2)
C28 0.053(4) 0.036(3) 0.039(3) 0.009(3) 0.008(3) 0.003(3)
C29 0.048(4) 0.056(4) 0.050(4) 0.007(3) 0.003(3) -0.002(3)

loop_
_atom_type_symbol
_atom_type_description
_atom_type_scat_dispersion_real
_atom_type_scat_dispersion_imag
_atom_type_scat_source
C C 0.0033 0.0016 'International Tables Vol C Tables 4.2.6.8 and 6.1.1.4'
H H 0.0000 0.0000 'International Tables Vol C Tables 4.2.6.8 and 6.1.1.4'
N N 0.0061 0.0033 'International Tables Vol C Tables 4.2.6.8 and 6.1.1.4'
O O 0.0106 0.0060 'International Tables Vol C Tables 4.2.6.8 and 6.1.1.4'
Co Co 0.3494 0.9721 'International Tables Vol C Tables 4.2.6.8 and 6.1.1.4'
Br Br -0.2901 2.4595 'International Tables Vol C Tables 4.2.6.8 and 6.1.1.4'

loop_
_geom_angle_atom_site_label_1
_geom_angle_atom_site_label_2
_geom_angle_atom_site_label_3
_geom_angle
_geom_angle_site_symmetry_1
_geom_angle_site_symmetry_3
O4 Co1 N3 106.77(19) 4_554 3_565
O4 Co1 N1 89.01(18) 4_554 .
N3 Co1 N1 94.63(17) 3_565 .
O4 Co1 O2 152.02(19) 4_554 .
N3 Co1 O2 101.15(18) 3_565 .
N1 Co1 O2 90.55(19) . .
O4 Co1 N5 89.62(18) 4_554 1_565
N3 Co1 N5 87.63(17) 3_565 1_565
N1 Co1 N5 177.62(17) . 1_565
O2 Co1 N5 89.74(18) . 1_565
C3 N1 C1 104.5(5) . .
C3 N1 Co1 128.0(4) . .
C1 N1 Co1 127.5(4) . .
C3 N2 C2 106.3(5) . .
C3 N2 C10 126.5(5) . .
C2 N2 C10 127.2(5) . .
C6 N3 C4 104.6(4) . .
C6 N3 Co1 123.1(3) . 3_465
C4 N3 Co1 132.3(4) . 3_465
C6 N4 C5 107.0(4) . .
C6 N4 C12 124.4(4) . .
C5 N4 C12 128.1(4) . .
C9 N5 C7 105.8(5) . .
C9 N5 Co1 127.7(4) . 1_545
C7 N5 Co1 126.4(4) . 1_545
C9 N6 C8 107.7(5) . .
C9 N6 C14 126.3(5) . .
C8 N6 C14 126.0(5) . .
C22 O2 Co1 98.7(4) . .
C29 O4 Co1 157.5(4) . 4_545
H1WA O1W H1WB 96(7) . .
N1 C1 C2 110.7(5) . .
N1 C1 H1 124.7 . .
C2 C1 H1 124.7 . .
C1 C2 N2 106.6(6) . .
C1 C2 H2 126.7 . .
N2 C2 H2 126.7 . .
N2 C3 N1 111.9(5) . .
N2 C3 H3 124.0 . .
N1 C3 H3 124.0 . .
C5 C4 N3 110.0(5) . .
C5 C4 H4 125.0 . .
N3 C4 H4 125.0 . .
C4 C5 N4 106.8(5) . .
C4 C5 H5 126.6 . .
N4 C5 H5 126.6 . .
N3 C6 N4 111.6(5) . .
N3 C6 H6 124.2 . .
N4 C6 H6 124.2 . .
N5 C7 C8 110.3(5) . .
N5 C7 H7 124.9 . .
C8 C7 H7 124.9 . .
C7 C8 N6 105.7(6) . .
C7 C8 H8 127.2 . .
N6 C8 H8 127.2 . .
N5 C9 N6 110.5(5) . .
N5 C9 H9 124.8 . .
N6 C9 H9 124.8 . .
N2 C10 C16 111.5(4) . .
N2 C10 H10A 109.3 . .
C16 C10 H10A 109.3 . .
N2 C10 H10B 109.3 . .
C16 C10 H10B 109.3 . .
H10A C10 H10B 108.0 . .
C17 C11 H11A 109.5 . .
C17 C11 H11B 109.5 . .
H11A C11 H11B 109.5 . .
C17 C11 H11C 109.5 . .
H11A C11 H11C 109.5 . .
H11B C11 H11C 109.5 . .
N4 C12 C18 113.4(5) . .
N4 C12 H12A 108.9 . .
C18 C12 H12A 108.9 . .
N4 C12 H12B 108.9 . .
C18 C12 H12B 108.9 . .
H12A C12 H12B 107.7 . .
C19 C13 H13A 109.5 . .
C19 C13 H13B 109.5 . .
H13A C13 H13B 109.5 . .
C19 C13 H13C 109.5 . .
H13A C13 H13C 109.5 . .
H13B C13 H13C 109.5 . .
N6 C14 C20 111.3(5) . .
N6 C14 H14A 109.4 . .
C20 C14 H14A 109.4 . .
N6 C14 H14B 109.4 . .
C20 C14 H14B 109.4 . .
H14A C14 H14B 108.0 . .
C21 C15 H15A 109.5 . .
C21 C15 H15B 109.5 . .
H15A C15 H15B 109.5 . .
C21 C15 H15C 109.5 . .
H15A C15 H15C 109.5 . .
H15B C15 H15C 109.5 . .
C17 C16 C21 120.9(5) . .
C17 C16 C10 119.3(5) . .
C21 C16 C10 119.8(5) . .
C16 C17 C18 119.3(5) . .
C16 C17 C11 119.4(5) . .
C18 C17 C11 121.2(5) . .
C19 C18 C17 120.4(5) . .
C19 C18 C12 120.2(6) . .
C17 C18 C12 119.4(6) . .
C20 C19 C18 119.5(5) . .
C20 C19 C13 120.6(6) . .
C18 C19 C13 120.0(5) . .
C19 C20 C21 120.4(5) . .
C19 C20 C14 120.3(6) . .
C21 C20 C14 119.2(5) . .
C16 C21 C20 119.3(5) . .
C16 C21 C15 121.0(5) . .
C20 C21 C15 119.6(6) . .
O1 C22 O2 122.3(6) . .
O1 C22 C23 120.3(6) . .
O2 C22 C23 117.4(6) . .
C28 C23 C24 119.3(5) . .
C28 C23 C22 120.8(6) . .
C24 C23 C22 119.8(5) . .
C25 C24 C23 119.2(6) . .
C25 C24 H24 120.4 . .
C23 C24 H24 120.4 . .
C26 C25 C24 122.1(6) . .
C26 C25 Br1 118.7(4) . .
C24 C25 Br1 119.2(5) . .
C25 C26 C27 119.1(5) . .
C25 C26 H26 120.5 . .
C27 C26 H26 120.5 . .
C26 C27 C28 119.4(5) . .
C26 C27 C29 119.0(5) . .
C28 C27 C29 121.6(5) . .
C23 C28 C27 120.9(5) . .
C23 C28 H28 119.5 . .
C27 C28 H28 119.5 . .
O3 C29 O4 126.6(6) . .
O3 C29 C27 117.3(6) . .
O4 C29 C27 116.1(6) . .

loop_
_geom_bond_atom_site_label_1
_geom_bond_atom_site_label_2
_geom_bond_distance
_geom_bond_site_symmetry_2
Co1 O4 2.000(4) 4_554
Co1 N3 2.102(4) 3_565
Co1 N1 2.108(5) .
Co1 O2 2.117(5) .
Co1 N5 2.138(5) 1_565
N1 C3 1.327(7) .
N1 C1 1.336(8) .
N2 C3 1.327(7) .
N2 C2 1.350(8) .
N2 C10 1.468(7) .
N3 C6 1.324(7) .
N3 C4 1.376(7) .
N3 Co1 2.102(4) 3_465
N4 C6 1.337(6) .
N4 C5 1.359(7) .
N4 C12 1.483(7) .
N5 C9 1.326(7) .
N5 C7 1.344(8) .
N5 Co1 2.138(5) 1_545
N6 C9 1.337(7) .
N6 C8 1.355(7) .
N6 C14 1.475(7) .
O1 C22 1.224(8) .
O2 C22 1.267(7) .
O3 C29 1.214(8) .
O4 C29 1.222(7) .
O4 Co1 2.000(4) 4_545
O1W H1WA 0.87(2) .
O1W H1WB 0.89(2) .
Br1 C25 1.900(6) .
C1 C2 1.341(9) .
C1 H1 0.9300 .
C2 H2 0.9300 .
C3 H3 0.9300 .
C4 C5 1.337(8) .
C4 H4 0.9300 .
C5 H5 0.9300 .
C6 H6 0.9300 .
C7 C8 1.355(9) .
C7 H7 0.9300 .
C8 H8 0.9300 .
C9 H9 0.9300 .
C10 C16 1.513(8) .
C10 H10A 0.9700 .
C10 H10B 0.9700 .
C11 C17 1.513(8) .
C11 H11A 0.9600 .
C11 H11B 0.9600 .
C11 H11C 0.9600 .
C12 C18 1.505(8) .
C12 H12A 0.9700 .
C12 H12B 0.9700 .
C13 C19 1.516(9) .
C13 H13A 0.9600 .
C13 H13B 0.9600 .
C13 H13C 0.9600 .
C14 C20 1.507(8) .
C14 H14A 0.9700 .
C14 H14B 0.9700 .
C15 C21 1.519(8) .
C15 H15A 0.9600 .
C15 H15B 0.9600 .
C15 H15C 0.9600 .
C16 C17 1.392(8) .
C16 C21 1.393(8) .
C17 C18 1.408(8) .
C18 C19 1.400(9) .
C19 C20 1.397(8) .
C20 C21 1.410(8) .
C22 C23 1.517(8) .
C23 C28 1.380(8) .
C23 C24 1.387(9) .
C24 C25 1.382(8) .
C24 H24 0.9300 .
C25 C26 1.370(8) .
C26 C27 1.386(8) .
C26 H26 0.9300 .
C27 C28 1.399(7) .
C27 C29 1.523(8) .
C28 H28 0.9300 .

loop_
_geom_torsion_atom_site_label_1
_geom_torsion_atom_site_label_2
_geom_torsion_atom_site_label_3
_geom_torsion_atom_site_label_4
_geom_torsion
_geom_torsion_site_symmetry_1
O4 Co1 N1 C3 -127.9(5) 4_554
N3 Co1 N1 C3 125.4(5) 3_565
O2 Co1 N1 C3 24.1(5) .
N5 Co1 N1 C3 -73(5) 1_565
O4 Co1 N1 C1 48.4(5) 4_554
N3 Co1 N1 C1 -58.3(5) 3_565
O2 Co1 N1 C1 -159.5(5) .
N5 Co1 N1 C1 103(4) 1_565
O4 Co1 O2 C22 3.2(6) 4_554
N3 Co1 O2 C22 179.5(4) 3_565
N1 Co1 O2 C22 -85.7(4) .
N5 Co1 O2 C22 91.9(4) 1_565
C3 N1 C1 C2 0.1(7) .
Co1 N1 C1 C2 -176.9(4) .
N1 C1 C2 N2 0.4(8) .
C3 N2 C2 C1 -0.7(7) .
C10 N2 C2 C1 -179.6(5) .
C2 N2 C3 N1 0.8(7) .
C10 N2 C3 N1 179.7(5) .
C1 N1 C3 N2 -0.5(7) .
Co1 N1 C3 N2 176.5(3) .
C6 N3 C4 C5 0.1(7) .
Co1 N3 C4 C5 -178.0(4) 3_465
N3 C4 C5 N4 -1.6(8) .
C6 N4 C5 C4 2.5(7) .
C12 N4 C5 C4 174.6(6) .
C4 N3 C6 N4 1.5(7) .
Co1 N3 C6 N4 179.8(4) 3_465
C5 N4 C6 N3 -2.6(7) .
C12 N4 C6 N3 -175.1(5) .
C9 N5 C7 C8 0.5(7) .
Co1 N5 C7 C8 178.5(4) 1_545
N5 C7 C8 N6 -1.1(7) .
C9 N6 C8 C7 1.2(6) .
C14 N6 C8 C7 -177.4(5) .
C7 N5 C9 N6 0.3(6) .
Co1 N5 C9 N6 -177.7(3) 1_545
C8 N6 C9 N5 -0.9(6) .
C14 N6 C9 N5 177.7(5) .
C3 N2 C10 C16 27.8(8) .
C2 N2 C10 C16 -153.5(6) .
C6 N4 C12 C18 -164.9(6) .
C5 N4 C12 C18 24.2(9) .
C9 N6 C14 C20 -33.5(8) .
C8 N6 C14 C20 144.9(5) .
N2 C10 C16 C17 83.1(6) .
N2 C10 C16 C21 -95.8(6) .
C21 C16 C17 C18 -4.9(8) .
C10 C16 C17 C18 176.1(5) .
C21 C16 C17 C11 175.0(5) .
C10 C16 C17 C11 -4.0(8) .
C16 C17 C18 C19 4.0(8) .
C11 C17 C18 C19 -175.9(5) .
C16 C17 C18 C12 -174.4(5) .
C11 C17 C18 C12 5.7(8) .
N4 C12 C18 C19 78.6(6) .
N4 C12 C18 C17 -103.0(6) .
C17 C18 C19 C20 -0.5(8) .
C12 C18 C19 C20 177.9(5) .
C17 C18 C19 C13 179.9(6) .
C12 C18 C19 C13 -1.7(8) .
C18 C19 C20 C21 -2.1(8) .
C13 C19 C20 C21 177.5(6) .
C18 C19 C20 C14 -178.8(5) .
C13 C19 C20 C14 0.8(9) .
N6 C14 C20 C19 113.5(6) .
N6 C14 C20 C21 -63.2(7) .
C17 C16 C21 C20 2.4(7) .
C10 C16 C21 C20 -178.7(5) .
C17 C16 C21 C15 -175.4(5) .
C10 C16 C21 C15 3.6(7) .
C19 C20 C21 C16 1.2(8) .
C14 C20 C21 C16 177.9(5) .
C19 C20 C21 C15 179.0(5) .
C14 C20 C21 C15 -4.3(8) .
Co1 O2 C22 O1 -2.5(7) .
Co1 O2 C22 C23 175.9(4) .
O1 C22 C23 C28 -6.6(9) .
O2 C22 C23 C28 175.0(5) .
O1 C22 C23 C24 173.9(6) .
O2 C22 C23 C24 -4.5(8) .
C28 C23 C24 C25 -0.3(9) .
C22 C23 C24 C25 179.2(5) .
C23 C24 C25 C26 1.3(9) .
C23 C24 C25 Br1 179.2(4) .
C24 C25 C26 C27 -1.8(9) .
Br1 C25 C26 C27 -179.7(4) .
C25 C26 C27 C28 1.2(8) .
C25 C26 C27 C29 -179.3(5) .
C24 C23 C28 C27 -0.2(8) .
C22 C23 C28 C27 -179.7(5) .
C26 C27 C28 C23 -0.3(8) .
C29 C27 C28 C23 -179.7(5) .
Co1 O4 C29 O3 -42.8(17) 4_545
Co1 O4 C29 C27 137.9(9) 4_545
C26 C27 C29 O3 173.6(7) .
C28 C27 C29 O3 -7.0(10) .
C26 C27 C29 O4 -7.0(8) .
C28 C27 C29 O4 172.4(5) .
